data_7063687
loop_
_publ_author_name
'Guo, Le'
'Liu, Anjia'
'Qi, Hongbo'
'Gu, Lei'
'Yuan, Xingyu'
'Chi, Dongmei'
'Chen, Shufeng'

_publ_section_title
;
 Divergent synthesis of selenide-containing spirocarbocycles and
 phenanthrenes through Cu(OTf)2-promoted selenylation of alkyne-containing
 phenol-based biaryls
;
_journal_issue 14
_journal_name_full 'New Journal of Chemistry'
_journal_page_first 5989
_journal_page_last 5994
_journal_paper_doi 10.1039/D5NJ00253B
_journal_volume 49
_journal_year 2025
_chemical_formula_moiety 'C27 H20 O Se'
_chemical_formula_sum 'C27 H20 O Se'
_chemical_formula_weight 439.39
_space_group_crystal_system monoclinic
_space_group_IT_number 14
_space_group_name_Hall '-P 2yn'
_space_group_name_H-M_alt 'P 1 21/n 1'
_atom_sites_solution_hydrogens geom
_atom_sites_solution_primary dual
_audit_creation_date 2021-10-06
_audit_creation_method
;
Olex2 1.3-alpha
(compiled 2020.11.12 svn.r5f609507 for OlexSys, GUI svn.r6403)
;
_audit_update_record
;
2021-10-07 deposited with the CCDC.	2025-03-06 downloaded from the CCDC.
;
_cell_angle_alpha 90
_cell_angle_beta 104.016(4)
_cell_angle_gamma 90
_cell_formula_units_Z 4
_cell_length_a 10.2238(3)
_cell_length_b 10.1572(3)
_cell_length_c 21.0271(8)
_cell_measurement_reflns_used 7139
_cell_measurement_temperature 249.99(10)
_cell_measurement_theta_max 73.7090
_cell_measurement_theta_min 2.1630
_cell_volume 2118.55(13)
_computing_cell_refinement 'CrysAlisPro 1.171.38.43f (Rigaku OD, 2015)'
_computing_data_collection 'CrysAlisPro 1.171.38.43f (Rigaku OD, 2015)'
_computing_data_reduction 'CrysAlisPro 1.171.38.43f (Rigaku OD, 2015)'
_computing_molecular_graphics 'Olex2 1.3-alpha (Dolomanov et al., 2009)'
_computing_publication_material 'Olex2 1.3-alpha (Dolomanov et al., 2009)'
_computing_structure_refinement 'SHELXL 2018/3 (Sheldrick, 2015)'
_computing_structure_solution 'SHELXT  (Sheldrick, 2015)'
_diffrn_ambient_environment N~2~
_diffrn_ambient_temperature 249.99(10)
_diffrn_detector 'CCD plate'
_diffrn_detector_area_resol_mean 5.2684
_diffrn_detector_type AtlasS2
_diffrn_measured_fraction_theta_full 0.999
_diffrn_measured_fraction_theta_max 0.977
_diffrn_measurement_details
;
List of Runs (angles in degrees, time in seconds):

  # Type    Start    End  Width  t~exp~   \w     \q     \k     \f   Frames
#--------------------------------------------------------------------------
  1  \w    -58.00   9.00   1.00    1.00    --  -40.73  19.00  90.00   67
  2  \w     29.00  71.00   1.00    1.00    --   40.73 -99.00-150.00   42
  3  \w     23.00  95.00   1.00    1.00    --   40.73-125.00-180.00   72
  4  \w     52.00  99.00   1.00    1.00    --  106.95 -95.00  60.00   47
  5  \w     81.00 175.00   1.00    1.00    --  106.95  45.00 120.00   94
  6  \w    143.00 178.00   1.00    1.00    --  106.95 125.00 -30.00   35
  7  \w     88.00 175.00   1.00    1.00    --  106.95  77.00   0.00   87
  8  \w    -42.00  -8.00   1.00    1.00    --  -40.98 125.00-150.00   34
  9  \w      4.00  76.00   1.00    1.00    --   40.98 -99.00 -30.00   72
 10  \w    144.00 177.00   1.00    1.00    --  106.95  77.00 -90.00   33
 11  \w     80.00 106.00   1.00    1.00    --  106.95  77.00  60.00   26
 12  \w    121.00 178.00   1.00    1.00    --  106.95  77.00  60.00   57
 13  \w     92.00 117.00   1.00    1.00    --  106.95  45.00 -30.00   25
 14  \w    129.00 163.00   1.00    1.00    --  106.95  45.00 -30.00   34
 15  \w     99.00 125.00   1.00    1.00    --  106.95 -61.00 150.00   26
 16  \w     36.00  62.00   1.00    1.00    --  106.95 -61.00 150.00   26
;
_diffrn_measurement_device 'four-circle diffractometer'
_diffrn_measurement_device_type 'SuperNova, Dual, Cu at zero, AtlasS2'
_diffrn_measurement_method '\w scans'
_diffrn_orient_matrix_type 'CrysAlisPro convention (1999,Acta A55,543-557)'
_diffrn_orient_matrix_UB_11 0.0512476000
_diffrn_orient_matrix_UB_12 -0.0079212000
_diffrn_orient_matrix_UB_13 0.0751394000
_diffrn_orient_matrix_UB_21 0.1158874000
_diffrn_orient_matrix_UB_22 0.0948610000
_diffrn_orient_matrix_UB_23 -0.0029428000
_diffrn_orient_matrix_UB_31 -0.0898300000
_diffrn_orient_matrix_UB_32 0.1180373000
_diffrn_orient_matrix_UB_33 0.0074056000
_diffrn_radiation_monochromator mirror
_diffrn_radiation_probe x-ray
_diffrn_radiation_type 'Cu K\a'
_diffrn_radiation_wavelength 1.54184
_diffrn_reflns_av_R_equivalents 0.0209
_diffrn_reflns_av_unetI/netI 0.0259
_diffrn_reflns_Laue_measured_fraction_full 0.999
_diffrn_reflns_Laue_measured_fraction_max 0.977
_diffrn_reflns_limit_h_max 10
_diffrn_reflns_limit_h_min -12
_diffrn_reflns_limit_k_max 12
_diffrn_reflns_limit_k_min -12
_diffrn_reflns_limit_l_max 25
_diffrn_reflns_limit_l_min -25
_diffrn_reflns_number 9346
_diffrn_reflns_point_group_measured_fraction_full 0.999
_diffrn_reflns_point_group_measured_fraction_max 0.977
_diffrn_reflns_theta_full 67.684
_diffrn_reflns_theta_max 73.626
_diffrn_reflns_theta_min 4.334
_diffrn_source 'micro-focus sealed X-ray tube'
_diffrn_source_type 'SuperNova (Cu) X-ray Source'
_exptl_absorpt_coefficient_mu 2.501
_exptl_absorpt_correction_T_max 1.00000
_exptl_absorpt_correction_T_min 0.78869
_exptl_absorpt_correction_type multi-scan
_exptl_absorpt_process_details
;
CrysAlisPro 1.171.38.43f (Rigaku Oxford Diffraction, 2015)
Empirical absorption correction using spherical harmonics,
 implemented in SCALE3 ABSPACK scaling algorithm.
;
_exptl_crystal_colour colourless
_exptl_crystal_colour_primary colourless
_exptl_crystal_density_diffrn 1.378
_exptl_crystal_description block
_exptl_crystal_F_000 896
_exptl_crystal_size_max 0.13
_exptl_crystal_size_mid 0.12
_exptl_crystal_size_min 0.1
_refine_diff_density_max 0.243
_refine_diff_density_min -0.503
_refine_diff_density_rms 0.056
_refine_ls_extinction_method none
_refine_ls_goodness_of_fit_ref 1.065
_refine_ls_hydrogen_treatment constr
_refine_ls_matrix_type full
_refine_ls_number_parameters 263
_refine_ls_number_reflns 4179
_refine_ls_number_restraints 0
_refine_ls_restrained_S_all 1.065
_refine_ls_R_factor_all 0.0340
_refine_ls_R_factor_gt 0.0308
_refine_ls_shift/su_max 0.002
_refine_ls_shift/su_mean 0.000
_refine_ls_structure_factor_coef Fsqd
_refine_ls_weighting_details 'w=1/[\s^2^(Fo^2^)+(0.0428P)^2^+0.4791P] where P=(Fo^2^+2Fc^2^)/3'
_refine_ls_weighting_scheme calc
_refine_ls_wR_factor_gt 0.0811
_refine_ls_wR_factor_ref 0.0838
_reflns_Friedel_coverage 0.000
_reflns_number_gt 3798
_reflns_number_total 4179
_reflns_threshold_expression 'I > 2\s(I)'
_cod_data_source_file d5nj00253b2.cif
_cod_data_source_block 55
_cod_depositor_comments 'Adding full bibliography for 7063687--7063688.cif.'
_cod_original_cell_volume 2118.56(13)
_cod_database_code 7063687
_shelx_shelxl_version_number 2018/3
_shelx_space_group_comment
;
The symmetry employed for this shelxl refinement is uniquely defined
by the following loop, which should always be used as a source of
symmetry information in preference to the above space-group names.
They are only intended as comments.
;
_reflns_odcompleteness_completeness 99.98
_reflns_odcompleteness_iscentric 1
_reflns_odcompleteness_theta 66.97
_olex2_refinement_description
;
1. Fixed Uiso
 At 1.2 times of:
  All C(H) groups
 At 1.5 times of:
  All C(H,H,H) groups
2.a Aromatic/amide H refined with riding coordinates:
 C6(H6), C7(H7), C9(H9), C10(H10), C11(H11), C12(H12), C13(H13), C17(H17),
 C18(H18), C19(H19), C20(H20), C21(H21), C23(H23), C24(H24), C25(H25), C26(H26),
  C27(H27)
2.b Idealised Me refined as rotating group:
 C15(H15A,H15B,H15C)
;
_olex2_submission_special_instructions 'No special instructions were received'
_oxdiff_exptl_absorpt_empirical_details
;
Empirical correction (ABSPACK) includes:
- Absorption correction using spherical harmonics
- Frame scaling
;
_oxdiff_exptl_absorpt_empirical_full_max 1.320
_oxdiff_exptl_absorpt_empirical_full_min 0.864

loop_
_space_group_symop_operation_xyz
'x, y, z'
'-x+1/2, y+1/2, -z+1/2'
'-x, -y, -z'
'x-1/2, -y-1/2, z-1/2'

loop_
_atom_site_label
_atom_site_type_symbol
_atom_site_fract_x
_atom_site_fract_y
_atom_site_fract_z
_atom_site_U_iso_or_equiv
_atom_site_adp_type
_atom_site_occupancy
_atom_site_site_symmetry_order
_atom_site_calc_flag
_atom_site_refinement_flags_posn
_atom_site_refinement_flags_adp
_atom_site_refinement_flags_occupancy
_atom_site_disorder_assembly
_atom_site_disorder_group
Se1 Se 0.16084(2) 0.32636(2) 0.61925(2) 0.04589(9) Uani 1 1 d . . . . .
O1 O 0.83734(16) 0.65172(18) 0.85300(8) 0.0654(4) Uani 1 1 d . . . . .
C1 C 0.40489(16) 0.42935(17) 0.69871(8) 0.0343(3) Uani 1 1 d . . . . .
C2 C 0.32325(16) 0.42831(17) 0.63813(8) 0.0350(3) Uani 1 1 d . . . . .
C3 C 0.37225(17) 0.51918(17) 0.59421(8) 0.0365(4) Uani 1 1 d . . . . .
C4 C 0.48938(18) 0.57840(17) 0.63192(8) 0.0382(4) Uani 1 1 d . . . . .
C5 C 0.51998(17) 0.52782(17) 0.70219(8) 0.0357(4) Uani 1 1 d . . . . .
C6 C 0.65480(18) 0.46150(18) 0.71899(9) 0.0414(4) Uani 1 1 d . . . . .
H6 H 0.668581 0.390030 0.693738 0.050 Uiso 1 1 calc R U . . .
C7 C 0.75586(19) 0.4996(2) 0.76819(10) 0.0473(4) Uani 1 1 d . . . . .
H7 H 0.837320 0.454434 0.776066 0.057 Uiso 1 1 calc R U . . .
C8 C 0.74185(19) 0.6110(2) 0.81023(9) 0.0461(4) Uani 1 1 d . . . . .
C9 C 0.6097(2) 0.67424(19) 0.79802(10) 0.0464(4) Uani 1 1 d . . . . .
H9 H 0.595959 0.742006 0.825414 0.056 Uiso 1 1 calc R U . . .
C10 C 0.50884(19) 0.63709(18) 0.74863(9) 0.0413(4) Uani 1 1 d . . . . .
H10 H 0.426987 0.681133 0.742534 0.050 Uiso 1 1 calc R U . . .
C11 C 0.5636(2) 0.66902(19) 0.60671(11) 0.0507(5) Uani 1 1 d . . . . .
H11 H 0.640930 0.707032 0.632787 0.061 Uiso 1 1 calc R U . . .
C12 C 0.5183(3) 0.7015(2) 0.54064(12) 0.0599(6) Uani 1 1 d . . . . .
H12 H 0.566162 0.761692 0.521759 0.072 Uiso 1 1 calc R U . . .
C13 C 0.4024(3) 0.6444(2) 0.50311(11) 0.0561(5) Uani 1 1 d . . . . .
H13 H 0.374367 0.668018 0.459168 0.067 Uiso 1 1 calc R U . . .
C14 C 0.3254(2) 0.5536(2) 0.52767(9) 0.0454(4) Uani 1 1 d . . . . .
C15 C 0.2010(2) 0.4981(3) 0.48266(10) 0.0620(6) Uani 1 1 d . . . . .
H15A H 0.207845 0.403919 0.481656 0.093 Uiso 1 1 calc R U . . .
H15B H 0.192115 0.532596 0.439309 0.093 Uiso 1 1 calc R U . . .
H15C H 0.123460 0.522350 0.498194 0.093 Uiso 1 1 calc R U . . .
C16 C 0.39624(18) 0.35119(18) 0.75710(8) 0.0373(4) Uani 1 1 d . . . . .
C17 C 0.4689(2) 0.2351(2) 0.77137(10) 0.0550(5) Uani 1 1 d . . . . .
H17 H 0.521577 0.206451 0.743715 0.066 Uiso 1 1 calc R U . . .
C18 C 0.4642(3) 0.1615(2) 0.82604(12) 0.0650(6) Uani 1 1 d . . . . .
H18 H 0.513051 0.083514 0.834736 0.078 Uiso 1 1 calc R U . . .
C19 C 0.3878(3) 0.2031(3) 0.86742(10) 0.0608(6) Uani 1 1 d . . . . .
H19 H 0.385185 0.153838 0.904361 0.073 Uiso 1 1 calc R U . . .
C20 C 0.3158(3) 0.3167(3) 0.85444(12) 0.0686(7) Uani 1 1 d . . . . .
H20 H 0.263238 0.344336 0.882379 0.082 Uiso 1 1 calc R U . . .
C21 C 0.3201(2) 0.3923(2) 0.79935(10) 0.0559(5) Uani 1 1 d . . . . .
H21 H 0.271527 0.470503 0.791189 0.067 Uiso 1 1 calc R U . . .
C22 C 0.21168(19) 0.19034(18) 0.56643(9) 0.0418(4) Uani 1 1 d . . . . .
C23 C 0.33477(19) 0.1286(2) 0.58531(10) 0.0456(4) Uani 1 1 d . . . . .
H23 H 0.396455 0.154874 0.623375 0.055 Uiso 1 1 calc R U . . .
C24 C 0.3667(2) 0.0277(2) 0.54767(11) 0.0545(5) Uani 1 1 d . . . . .
H24 H 0.449922 -0.014079 0.560622 0.065 Uiso 1 1 calc R U . . .
C25 C 0.2761(3) -0.0115(2) 0.49109(12) 0.0624(6) Uani 1 1 d . . . . .
H25 H 0.297745 -0.079673 0.465920 0.075 Uiso 1 1 calc R U . . .
C26 C 0.1550(3) 0.0502(3) 0.47234(13) 0.0752(7) Uani 1 1 d . . . . .
H26 H 0.094109 0.024157 0.433970 0.090 Uiso 1 1 calc R U . . .
C27 C 0.1206(3) 0.1515(2) 0.50957(12) 0.0641(6) Uani 1 1 d . . . . .
H27 H 0.037211 0.192840 0.496410 0.077 Uiso 1 1 calc R U . . .

loop_
_atom_site_aniso_label
_atom_site_aniso_U_11
_atom_site_aniso_U_22
_atom_site_aniso_U_33
_atom_site_aniso_U_23
_atom_site_aniso_U_13
_atom_site_aniso_U_12
Se1 0.03050(12) 0.05579(15) 0.05134(14) -0.01018(9) 0.00982(9) -0.00345(8)
O1 0.0530(9) 0.0822(11) 0.0525(8) -0.0014(8) -0.0037(7) -0.0199(8)
C1 0.0332(8) 0.0349(8) 0.0355(8) -0.0012(7) 0.0097(6) 0.0013(7)
C2 0.0334(8) 0.0355(8) 0.0364(8) -0.0019(7) 0.0089(6) 0.0033(7)
C3 0.0385(9) 0.0362(8) 0.0359(8) 0.0013(7) 0.0110(7) 0.0077(7)
C4 0.0426(9) 0.0336(8) 0.0405(9) 0.0023(7) 0.0138(7) 0.0050(7)
C5 0.0347(8) 0.0347(8) 0.0375(8) -0.0019(7) 0.0084(7) -0.0011(7)
C6 0.0395(9) 0.0367(9) 0.0491(10) 0.0011(8) 0.0132(8) 0.0019(7)
C7 0.0346(9) 0.0483(10) 0.0578(11) 0.0064(9) 0.0087(8) -0.0003(8)
C8 0.0413(10) 0.0537(11) 0.0415(9) 0.0040(8) 0.0067(8) -0.0139(9)
C9 0.0483(11) 0.0450(10) 0.0475(10) -0.0104(8) 0.0147(9) -0.0087(8)
C10 0.0387(9) 0.0386(9) 0.0474(10) -0.0045(8) 0.0119(8) 0.0002(7)
C11 0.0581(13) 0.0394(10) 0.0596(12) 0.0046(9) 0.0238(10) -0.0027(9)
C12 0.0834(17) 0.0416(10) 0.0651(13) 0.0159(10) 0.0385(13) 0.0071(11)
C13 0.0802(16) 0.0487(11) 0.0441(10) 0.0140(9) 0.0245(10) 0.0207(11)
C14 0.0534(11) 0.0468(10) 0.0366(9) 0.0040(8) 0.0118(8) 0.0183(9)
C15 0.0630(13) 0.0806(16) 0.0364(9) 0.0033(10) 0.0003(9) 0.0164(12)
C16 0.0358(9) 0.0421(9) 0.0329(8) -0.0005(7) 0.0062(7) -0.0064(7)
C17 0.0675(13) 0.0523(12) 0.0496(11) 0.0131(9) 0.0228(10) 0.0093(10)
C18 0.0766(16) 0.0608(14) 0.0563(13) 0.0210(11) 0.0139(12) 0.0025(12)
C19 0.0720(15) 0.0698(15) 0.0381(10) 0.0083(10) 0.0089(10) -0.0265(13)
C20 0.0802(17) 0.0862(19) 0.0489(12) -0.0062(12) 0.0343(12) -0.0168(14)
C21 0.0624(13) 0.0594(13) 0.0525(11) 0.0006(10) 0.0267(10) 0.0024(11)
C22 0.0400(9) 0.0424(9) 0.0421(9) -0.0017(7) 0.0080(7) -0.0049(7)
C23 0.0428(10) 0.0484(10) 0.0447(10) 0.0007(8) 0.0093(8) -0.0005(8)
C24 0.0625(13) 0.0461(11) 0.0600(12) 0.0043(9) 0.0248(10) 0.0065(10)
C25 0.0875(17) 0.0462(11) 0.0587(12) -0.0072(10) 0.0275(12) -0.0032(11)
C26 0.0858(18) 0.0718(16) 0.0578(13) -0.0220(12) -0.0026(12) -0.0067(14)
C27 0.0544(13) 0.0640(14) 0.0618(13) -0.0141(11) -0.0091(11) 0.0020(11)

loop_
_atom_type_symbol
_atom_type_description
_atom_type_scat_dispersion_real
_atom_type_scat_dispersion_imag
_atom_type_scat_source
C C 0.0181 0.0091 'International Tables Vol C Tables 4.2.6.8 and 6.1.1.4'
H H 0.0000 0.0000 'International Tables Vol C Tables 4.2.6.8 and 6.1.1.4'
O O 0.0492 0.0322 'International Tables Vol C Tables 4.2.6.8 and 6.1.1.4'
Se Se -0.7943 1.1372 'International Tables Vol C Tables 4.2.6.8 and 6.1.1.4'

loop_
_geom_angle_atom_site_label_1
_geom_angle_atom_site_label_2
_geom_angle_atom_site_label_3
_geom_angle
_geom_angle_site_symmetry_1
_geom_angle_site_symmetry_3
_geom_angle_publ_flag
C2 Se1 C22 99.57(7) . . ?
C2 C1 C5 110.12(15) . . ?
C2 C1 C16 129.28(16) . . ?
C16 C1 C5 120.60(14) . . ?
C1 C2 Se1 120.61(13) . . ?
C1 C2 C3 111.18(15) . . ?
C3 C2 Se1 128.09(12) . . ?
C4 C3 C2 106.69(14) . . ?
C4 C3 C14 119.58(17) . . ?
C14 C3 C2 133.72(17) . . ?
C3 C4 C5 110.52(15) . . ?
C11 C4 C3 122.93(18) . . ?
C11 C4 C5 126.55(18) . . ?
C4 C5 C1 101.47(13) . . ?
C6 C5 C1 111.71(14) . . ?
C6 C5 C4 109.97(14) . . ?
C6 C5 C10 112.94(15) . . ?
C10 C5 C1 109.59(14) . . ?
C10 C5 C4 110.59(14) . . ?
C5 C6 H6 118.3 . . ?
C7 C6 C5 123.34(17) . . ?
C7 C6 H6 118.3 . . ?
C6 C7 H7 119.2 . . ?
C6 C7 C8 121.56(18) . . ?
C8 C7 H7 119.2 . . ?
O1 C8 C7 121.7(2) . . ?
O1 C8 C9 121.2(2) . . ?
C9 C8 C7 117.07(16) . . ?
C8 C9 H9 119.3 . . ?
C10 C9 C8 121.48(18) . . ?
C10 C9 H9 119.3 . . ?
C5 C10 H10 118.3 . . ?
C9 C10 C5 123.47(17) . . ?
C9 C10 H10 118.3 . . ?
C4 C11 H11 121.3 . . ?
C4 C11 C12 117.4(2) . . ?
C12 C11 H11 121.3 . . ?
C11 C12 H12 119.9 . . ?
C13 C12 C11 120.1(2) . . ?
C13 C12 H12 119.9 . . ?
C12 C13 H13 118.3 . . ?
C12 C13 C14 123.38(19) . . ?
C14 C13 H13 118.3 . . ?
C3 C14 C15 124.48(19) . . ?
C13 C14 C3 116.54(19) . . ?
C13 C14 C15 118.98(19) . . ?
C14 C15 H15A 109.5 . . ?
C14 C15 H15B 109.5 . . ?
C14 C15 H15C 109.5 . . ?
H15A C15 H15B 109.5 . . ?
H15A C15 H15C 109.5 . . ?
H15B C15 H15C 109.5 . . ?
C17 C16 C1 119.87(16) . . ?
C21 C16 C1 121.80(17) . . ?
C21 C16 C17 118.31(18) . . ?
C16 C17 H17 119.5 . . ?
C18 C17 C16 121.0(2) . . ?
C18 C17 H17 119.5 . . ?
C17 C18 H18 120.0 . . ?
C19 C18 C17 120.0(2) . . ?
C19 C18 H18 120.0 . . ?
C18 C19 H19 120.0 . . ?
C20 C19 C18 119.9(2) . . ?
C20 C19 H19 120.0 . . ?
C19 C20 H20 119.8 . . ?
C19 C20 C21 120.5(2) . . ?
C21 C20 H20 119.8 . . ?
C16 C21 C20 120.2(2) . . ?
C16 C21 H21 119.9 . . ?
C20 C21 H21 119.9 . . ?
C23 C22 Se1 121.16(14) . . ?
C23 C22 C27 119.81(19) . . ?
C27 C22 Se1 119.00(16) . . ?
C22 C23 H23 120.0 . . ?
C22 C23 C24 119.97(19) . . ?
C24 C23 H23 120.0 . . ?
C23 C24 H24 119.8 . . ?
C25 C24 C23 120.4(2) . . ?
C25 C24 H24 119.8 . . ?
C24 C25 H25 120.2 . . ?
C26 C25 C24 119.5(2) . . ?
C26 C25 H25 120.2 . . ?
C25 C26 H26 119.5 . . ?
C25 C26 C27 121.0(2) . . ?
C27 C26 H26 119.5 . . ?
C22 C27 C26 119.3(2) . . ?
C22 C27 H27 120.4 . . ?
C26 C27 H27 120.4 . . ?

loop_
_geom_bond_atom_site_label_1
_geom_bond_atom_site_label_2
_geom_bond_distance
_geom_bond_site_symmetry_2
_geom_bond_publ_flag
Se1 C2 1.9151(17) . ?
Se1 C22 1.9215(19) . ?
O1 C8 1.228(2) . ?
C1 C2 1.343(2) . ?
C1 C5 1.533(2) . ?
C1 C16 1.483(2) . ?
C2 C3 1.476(2) . ?
C3 C4 1.402(3) . ?
C3 C14 1.409(2) . ?
C4 C5 1.523(2) . ?
C4 C11 1.378(3) . ?
C5 C6 1.498(2) . ?
C5 C10 1.501(2) . ?
C6 H6 0.9300 . ?
C6 C7 1.330(3) . ?
C7 H7 0.9300 . ?
C7 C8 1.464(3) . ?
C8 C9 1.461(3) . ?
C9 H9 0.9300 . ?
C9 C10 1.329(3) . ?
C10 H10 0.9300 . ?
C11 H11 0.9300 . ?
C11 C12 1.394(3) . ?
C12 H12 0.9300 . ?
C12 C13 1.382(4) . ?
C13 H13 0.9300 . ?
C13 C14 1.391(3) . ?
C14 C15 1.499(3) . ?
C15 H15A 0.9600 . ?
C15 H15B 0.9600 . ?
C15 H15C 0.9600 . ?
C16 C17 1.387(3) . ?
C16 C21 1.380(3) . ?
C17 H17 0.9300 . ?
C17 C18 1.382(3) . ?
C18 H18 0.9300 . ?
C18 C19 1.370(4) . ?
C19 H19 0.9300 . ?
C19 C20 1.361(4) . ?
C20 H20 0.9300 . ?
C20 C21 1.399(3) . ?
C21 H21 0.9300 . ?
C22 C23 1.375(3) . ?
C22 C27 1.383(3) . ?
C23 H23 0.9300 . ?
C23 C24 1.382(3) . ?
C24 H24 0.9300 . ?
C24 C25 1.378(3) . ?
C25 H25 0.9300 . ?
C25 C26 1.359(4) . ?
C26 H26 0.9300 . ?
C26 C27 1.389(4) . ?
C27 H27 0.9300 . ?

loop_
_geom_torsion_atom_site_label_1
_geom_torsion_atom_site_label_2
_geom_torsion_atom_site_label_3
_geom_torsion_atom_site_label_4
_geom_torsion
_geom_torsion_site_symmetry_1
_geom_torsion_site_symmetry_2
_geom_torsion_site_symmetry_3
_geom_torsion_site_symmetry_4
_geom_torsion_publ_flag
Se1 C2 C3 C4 175.12(12) . . . . ?
Se1 C2 C3 C14 -4.4(3) . . . . ?
Se1 C22 C23 C24 177.53(15) . . . . ?
Se1 C22 C27 C26 -177.8(2) . . . . ?
O1 C8 C9 C10 174.8(2) . . . . ?
C1 C2 C3 C4 -0.77(19) . . . . ?
C1 C2 C3 C14 179.68(18) . . . . ?
C1 C5 C6 C7 -126.94(19) . . . . ?
C1 C5 C10 C9 127.59(19) . . . . ?
C1 C16 C17 C18 179.0(2) . . . . ?
C1 C16 C21 C20 -179.2(2) . . . . ?
C2 C1 C5 C4 -1.51(18) . . . . ?
C2 C1 C5 C6 -118.62(16) . . . . ?
C2 C1 C5 C10 115.44(16) . . . . ?
C2 C1 C16 C17 95.2(2) . . . . ?
C2 C1 C16 C21 -86.6(3) . . . . ?
C2 C3 C4 C5 -0.26(19) . . . . ?
C2 C3 C4 C11 179.53(17) . . . . ?
C2 C3 C14 C13 -179.23(18) . . . . ?
C2 C3 C14 C15 0.1(3) . . . . ?
C3 C4 C5 C1 1.03(18) . . . . ?
C3 C4 C5 C6 119.40(16) . . . . ?
C3 C4 C5 C10 -115.19(16) . . . . ?
C3 C4 C11 C12 -0.1(3) . . . . ?
C4 C3 C14 C13 1.3(3) . . . . ?
C4 C3 C14 C15 -179.36(18) . . . . ?
C4 C5 C6 C7 121.2(2) . . . . ?
C4 C5 C10 C9 -121.4(2) . . . . ?
C4 C11 C12 C13 0.6(3) . . . . ?
C5 C1 C2 Se1 -174.77(11) . . . . ?
C5 C1 C2 C3 1.47(19) . . . . ?
C5 C1 C16 C17 -84.3(2) . . . . ?
C5 C1 C16 C21 93.9(2) . . . . ?
C5 C4 C11 C12 179.65(18) . . . . ?
C5 C6 C7 C8 0.2(3) . . . . ?
C6 C5 C10 C9 2.4(3) . . . . ?
C6 C7 C8 O1 -175.3(2) . . . . ?
C6 C7 C8 C9 3.2(3) . . . . ?
C7 C8 C9 C10 -3.6(3) . . . . ?
C8 C9 C10 C5 0.8(3) . . . . ?
C10 C5 C6 C7 -2.9(3) . . . . ?
C11 C4 C5 C1 -178.75(17) . . . . ?
C11 C4 C5 C6 -60.4(2) . . . . ?
C11 C4 C5 C10 65.0(2) . . . . ?
C11 C12 C13 C14 -0.1(3) . . . . ?
C12 C13 C14 C3 -0.8(3) . . . . ?
C12 C13 C14 C15 179.8(2) . . . . ?
C14 C3 C4 C5 179.37(15) . . . . ?
C14 C3 C4 C11 -0.8(3) . . . . ?
C16 C1 C2 Se1 5.7(3) . . . . ?
C16 C1 C2 C3 -178.06(16) . . . . ?
C16 C1 C5 C4 178.07(15) . . . . ?
C16 C1 C5 C6 60.9(2) . . . . ?
C16 C1 C5 C10 -65.0(2) . . . . ?
C16 C17 C18 C19 -0.5(4) . . . . ?
C17 C16 C21 C20 -0.9(3) . . . . ?
C17 C18 C19 C20 0.4(4) . . . . ?
C18 C19 C20 C21 -0.6(4) . . . . ?
C19 C20 C21 C16 0.9(4) . . . . ?
C21 C16 C17 C18 0.7(3) . . . . ?
C22 C23 C24 C25 0.2(3) . . . . ?
C23 C22 C27 C26 0.1(4) . . . . ?
C23 C24 C25 C26 0.2(4) . . . . ?
C24 C25 C26 C27 -0.5(4) . . . . ?
C25 C26 C27 C22 0.3(4) . . . . ?
C27 C22 C23 C24 -0.4(3) . . . . ?
